data_2101043
loop_
_publ_author_name
'Dastidar, P.'
'Guru Row, T. N.'
'Venkatesan, K.'

_publ_section_title
;
 Structural studies of `push--pull' butadienes
;
_journal_issue 5
_journal_name_full 'Acta Crystallographica Section B'
_journal_page_first 900
_journal_page_last 905
_journal_paper_doi 10.1107/S0108768193002265
_journal_volume 49
_journal_year 1993
_chemical_formula_moiety 'C16 H18 N2 O2'
_chemical_formula_sum 'C16 H18 N2 O2'
_chemical_formula_weight 270.33
_symmetry_cell_setting monoclinic
_symmetry_space_group_name_Hall '-C 2yc'
_symmetry_space_group_name_H-M 'C 1 2/c 1'
_cell_angle_alpha 90.
_cell_angle_beta 125.490(10)
_cell_angle_gamma 90.
_cell_formula_units_Z 8
_cell_length_a 17.4680(10)
_cell_length_b 13.75(4)
_cell_length_c 15.2180(10)
_cell_volume 2976(9)
_diffrn_radiation_type Cu
_diffrn_radiation_wavelength 1.5418
_exptl_absorpt_coefficient_mu 0.611
_exptl_crystal_density_diffrn 1.20
_exptl_crystal_F_000 1152
_cod_data_source_file li0144.cif
_cod_data_source_block li0144c
_cod_original_cell_volume 2976.7(9)
_cod_database_code 2101043

loop_
_atom_site_label
_atom_site_fract_x
_atom_site_fract_y
_atom_site_fract_z
_atom_site_U_iso_or_equiv
C1 .2768(2) -.1448(3) .8754(3) .0544(19)
C2 .3396(2) -.0726(2) .9529(3) .051(2)
C3 .4279(2) -.1010(2) 1.0400(2) .0478(18)
C4 .4979(3) -.0368(2) 1.1163(3) .0538(18)
C5 .5852(2) -.0671(3) 1.2023(3) .052(2)
C6 .7440(3) -.0485(4) 1.3644(4) .071(2)
C7 .6406(4) .0941(3) 1.2789(4) .069(3)
C8 .4506(2) -.2075(2) 1.0536(2) .0467(17)
C9 .4126(3) -.2674(3) 1.0925(3) .061(2)
C10 .4349(3) -.3647(3) 1.1097(3) .072(3)
C11 .4936(3) -.4041(3) 1.0861(4) .074(2)
C12 .5306(3) -.3456(3) 1.0463(4) .076(3)
C13 .5089(3) -.2468(3) 1.0296(3) .063(2)
C14 .3046(3) .0268(3) .9301(3) .055(2)
C15 .1756(4) .1302(3) .8104(5) .086(3)
C16 .1335(6) .1531(5) .8681(8) .111(5)
O1 .3454(2) .0966(2) .9868(2) .0702(17)
O2 .2178(2) .0338(2) .8374(2) .0747(16)
N1 .2283(2) -.2034(2) .8143(3) .0725(19)
N2 .6533(2) -.0096(2) 1.2769(2) .0577(17)
H9 .372(3) -.238(3) 1.114(3) ?
H11 .510(3) -.472(3) 1.098(3) ?
H6A .754(5) -.032(6) 1.432(6) ?
H6B .795(4) -.023(4) 1.356(4) ?
H5 .603(2) -.136(3) 1.210(3) ?
H13 .537(3) -.210(3) 1.009(3) ?
H15A .122(4) .128(4) .728(5) ?
H16A .093(4) .213(4) .833(4) ?
H15B .229(4) .173(4) .821(5) ?
H10 .409(4) -.407(4) 1.136(4) ?
H7A .609(4) .122(4) 1.213(4) ?
H7B .598(4) .107(5) 1.302(5) ?
H6C .743(3) -.122(4) 1.351(4) ?
H7C .703(5) .118(5) 1.324(5) ?
H12 .570(4) -.373(4) 1.028(4) ?
H4 .486(2) .028(3) 1.112(2) ?
H16B .081(5) .098(5) .852(5) ?
H16C .177(7) .142(8) .943(8) ?

loop_
_geom_angle_atom_site_label_1
_geom_angle_atom_site_label_2
_geom_angle_atom_site_label_3
_geom_angle
C2 C1 N1 178.6(4)
C1 C2 C14 115.9(3)
C1 C2 C3 119.0(2)
C3 C2 C14 125.0(3)
C2 C3 C8 117.7(2)
C2 C3 C4 124.4(2)
C4 C3 C8 117.7(2)
C3 C4 C5 123.2(3)
C4 C5 N2 125.5(3)
C3 C8 C13 121.5(3)
C3 C8 C9 119.0(3)
C9 C8 C13 119.4(3)
C8 C9 C10 120.3(4)
C9 C10 C11 120.2(4)
C10 C11 C12 119.7(4)
C11 C12 C13 120.2(5)
C8 C13 C12 119.9(4)
C2 C14 O2 112.2(3)
C2 C14 O1 125.7(3)
O1 C14 O2 121.9(3)
C16 C15 O2 111.9(5)
C14 O2 C15 116.0(3)
C6 N2 C7 116.2(3)
C5 N2 C7 122.2(3)
C5 N2 C6 121.5(3)

loop_
_geom_bond_atom_site_label_1
_geom_bond_atom_site_label_2
_geom_bond_distance
C1 C2 1.441(4)
C1 N1 1.147(4)
C2 C3 1.383(3)
C2 C14 1.454(5)
C3 C4 1.405(3)
C3 C8 1.500(3)
C4 C5 1.376(4)
C5 N2 1.327(4)
C6 N2 1.456(4)
C7 N2 1.446(5)
C8 C9 1.387(6)
C8 C13 1.376(7)
C9 C10 1.375(5)
C10 C11 1.379(8)
C11 C12 1.373(8)
C12 C13 1.393(5)
C14 O1 1.208(4)
C14 O2 1.347(3)
C15 C16 1.470(16)
C15 O2 1.455(5)
C4 H4 .91(4)
C5 H5 .99(4)
C6 H6A .96(10)
C6 H6B 1.03(8)
C6 H6C 1.02(5)
C7 H7A .90(5)
C7 H7B 1.01(9)
C7 H7C .95(6)
C9 H9 1.01(6)
C10 H10 .96(7)
C11 H11 .97(5)
C12 H12 .96(8)
C13 H13 .88(6)
C15 H15A 1.04(5)
C15 H15B 1.04(7)
C16 H16A 1.02(5)
C16 H16B 1.10(8)
C16 H16C .94(10)
